data_7219149
loop_
_publ_author_name
'Liu, Qing-Xiang'
'Zhao, Zhi-Xiang'
'Zhao, Xiao-Jun'
'Wei, Qing'
'Chen, Ai-Hui'
'Li, Hui-Long'
'Wang, Xiu-Guang'

_publ_section_title
;
 Structures of NHC Hg(ii) and Ag(i) complexes and selective recognition of
 nitrate anion
;
_journal_issue 6
_journal_name_full CrystEngComm
_journal_page_first 1358
_journal_paper_doi 10.1039/C4CE01519C
_journal_volume 17
_journal_year 2015
_chemical_formula_sum 'C38 H42 Ag Cr N4 O5.5'
_chemical_formula_weight 802.63
_chemical_name_systematic ?
_space_group_IT_number 14
_symmetry_cell_setting monoclinic
_symmetry_space_group_name_Hall '-P 2ybc'
_symmetry_space_group_name_H-M 'P 1 21/c 1'
_atom_sites_solution_hydrogens geom
_atom_sites_solution_primary direct
_atom_sites_solution_secondary difmap
_audit_creation_method SHELXL-97
_audit_update_record
;
2014-10-31 deposited with the CCDC.
2014-12-22 downloaded from the CCDC.
;
_cell_angle_alpha 90.00
_cell_angle_beta 102.500(13)
_cell_angle_gamma 90.00
_cell_formula_units_Z 4
_cell_length_a 10.840(4)
_cell_length_b 13.647(5)
_cell_length_c 25.631(9)
_cell_measurement_reflns_used 9906
_cell_measurement_temperature 296(2)
_cell_measurement_theta_max 27.84
_cell_measurement_theta_min 2.43
_cell_volume 3702(2)
_computing_cell_refinement 'Bruker SAINT'
_computing_data_collection 'Bruker APEX2'
_computing_data_reduction 'Bruker SAINT'
_computing_molecular_graphics 'Bruker SHELXTL'
_computing_publication_material 'Bruker SHELXTL'
_computing_structure_refinement 'SHELXL-97 (Sheldrick, 1997)'
_computing_structure_solution 'SHELXS-97 (Sheldrick, 1990)'
_diffrn_ambient_temperature 296(2)
_diffrn_measured_fraction_theta_full 0.992
_diffrn_measured_fraction_theta_max 0.992
_diffrn_measurement_device_type 'Bruker APEX-II CCD'
_diffrn_measurement_method '\f and \w scans'
_diffrn_radiation_monochromator graphite
_diffrn_radiation_source 'fine-focus sealed tube'
_diffrn_radiation_type MoK\a
_diffrn_radiation_wavelength 0.71073
_diffrn_reflns_av_R_equivalents 0.0749
_diffrn_reflns_av_sigmaI/netI 0.0789
_diffrn_reflns_limit_h_max 12
_diffrn_reflns_limit_h_min -12
_diffrn_reflns_limit_k_max 16
_diffrn_reflns_limit_k_min -13
_diffrn_reflns_limit_l_max 30
_diffrn_reflns_limit_l_min -27
_diffrn_reflns_number 17003
_diffrn_reflns_theta_full 25.01
_diffrn_reflns_theta_max 25.01
_diffrn_reflns_theta_min 1.63
_diffrn_standards_number 0
_exptl_absorpt_coefficient_mu 0.871
_exptl_absorpt_correction_T_max 0.8805
_exptl_absorpt_correction_T_min 0.8315
_exptl_absorpt_correction_type multi-scan
_exptl_absorpt_process_details sadabs
_exptl_crystal_colour colourless
_exptl_crystal_density_diffrn 1.440
_exptl_crystal_density_meas ?
_exptl_crystal_density_method 'not measured'
_exptl_crystal_description block
_exptl_crystal_F_000 1652
_exptl_crystal_size_max 0.22
_exptl_crystal_size_mid 0.20
_exptl_crystal_size_min 0.15
_refine_diff_density_max 1.790
_refine_diff_density_min -0.971
_refine_diff_density_rms 0.104
_refine_ls_extinction_method none
_refine_ls_goodness_of_fit_ref 1.066
_refine_ls_hydrogen_treatment constr
_refine_ls_matrix_type full
_refine_ls_number_parameters 467
_refine_ls_number_reflns 6469
_refine_ls_number_restraints 8
_refine_ls_restrained_S_all 1.071
_refine_ls_R_factor_all 0.0677
_refine_ls_R_factor_gt 0.0603
_refine_ls_shift/su_max 0.000
_refine_ls_shift/su_mean 0.000
_refine_ls_structure_factor_coef Fsqd
_refine_ls_weighting_details 'calc w=1/[\s^2^(Fo^2^)+(0.0875P)^2^+4.0706P] where P=(Fo^2^+2Fc^2^)/3'
_refine_ls_weighting_scheme calc
_refine_ls_wR_factor_gt 0.1639
_refine_ls_wR_factor_ref 0.1718
_reflns_number_gt 5400
_reflns_number_total 6469
_reflns_threshold_expression >2sigma(I)
_cod_data_source_file c4ce01519c2.cif
_cod_data_source_block n100518b
_cod_depositor_comments
;
The following automatic conversions were performed:

'_symmetry_cell_setting' value 'Monoclinic' changed to 'monoclinic'
according to
/usr/data/users/saulius/crontab/automatic-downloads/rss-feeds/RSC/lib/dictionaries/cif_core.dic
dictionary named 'cif_core.dic' version 2.4.2 from 2011-04-26.

Automatic conversion script
Id: cif_fix_values 2935 2014-11-11 08:27:57Z andrius 

The following automatic conversions were performed:

'_exptl_crystal_density_meas' value 'none' was changed to '?' - the
value is perceived as not measured.

Automatic conversion script
Id: cif_fix_values 3008 2015-01-20 13:52:24Z robertas 

 Adding full bibliography for 7219144--7219151.cif.
;
_cod_original_sg_symbol_H-M P21/c
_cod_original_formula_sum 'C38 H42 Ag Cr N4 O5.50'
_cod_database_code 7219149

loop_
_symmetry_equiv_pos_as_xyz
'x, y, z'
'-x, y+1/2, -z+1/2'
'-x, -y, -z'
'x, -y-1/2, z-1/2'

loop_
_atom_site_label
_atom_site_type_symbol
_atom_site_fract_x
_atom_site_fract_y
_atom_site_fract_z
_atom_site_U_iso_or_equiv
_atom_site_adp_type
_atom_site_occupancy
_atom_site_symmetry_multiplicity
_atom_site_calc_flag
_atom_site_refinement_flags
_atom_site_disorder_assembly
_atom_site_disorder_group
Ag1 Ag 0.31128(3) 0.44300(3) 0.186468(13) 0.04253(17) Uani 1 1 d . . .
Cr1 Cr 0.09478(7) 0.97160(6) 0.06326(3) 0.0437(2) Uani 1 1 d . . .
N1 N 0.4432(3) 0.5118(3) 0.30103(15) 0.0439(9) Uani 1 1 d D . .
N2 N 0.2369(3) 0.5148(3) 0.29230(14) 0.0374(8) Uani 1 1 d . . .
N3 N 0.2141(3) 0.3209(3) 0.08216(14) 0.0345(8) Uani 1 1 d . . .
N4 N 0.4002(3) 0.3850(3) 0.08205(14) 0.0392(9) Uani 1 1 d . . .
O1 O 0.1168(3) 0.6177(3) 0.18513(12) 0.0451(8) Uani 1 1 d . . .
O2 O 0.0325(3) 0.4971(2) 0.09211(12) 0.0400(7) Uani 1 1 d . . .
O3 O 0.0197(5) 0.9055(5) 0.0988(2) 0.0984(18) Uani 1 1 d . . .
O4 O 0.1428(8) 1.0690(3) 0.0943(2) 0.117(3) Uani 1 1 d . . .
O5 O 0.2161(6) 0.9137(5) 0.0548(2) 0.1022(19) Uani 1 1 d . . .
O6 O -0.0092(11) 1.0265(7) 0.0084(3) 0.068(3) Uani 0.50 1 d P . .
C1 C 0.4212(5) 0.5392(4) 0.3515(2) 0.0472(12) Uani 1 1 d . A .
C2 C 0.2891(5) 0.5412(3) 0.34614(18) 0.0432(11) Uani 1 1 d . A .
C3 C 0.2332(6) 0.5622(4) 0.3897(2) 0.0567(15) Uani 1 1 d . . .
H3 H 0.1462 0.5635 0.3867 0.068 Uiso 1 1 calc R A .
C4 C 0.3200(8) 0.5809(5) 0.4383(2) 0.075(2) Uani 1 1 d . A .
H4 H 0.2880 0.5947 0.4684 0.090 Uiso 1 1 calc R . .
C5 C 0.4491(7) 0.5799(5) 0.4439(2) 0.078(2) Uani 1 1 d . . .
H5 H 0.5004 0.5928 0.4773 0.094 Uiso 1 1 calc R A .
C6 C 0.5057(7) 0.5599(4) 0.4006(2) 0.0660(17) Uani 1 1 d . A .
H6 H 0.5929 0.5603 0.4040 0.079 Uiso 1 1 calc R . .
C7 C 0.3319(4) 0.4951(4) 0.26578(16) 0.0404(10) Uani 1 1 d . A .
C8 C 0.5754(11) 0.4909(13) 0.2979(10) 0.050(3) Uani 0.476(8) 1 d PD A 1
H8A H 0.6316 0.5087 0.3314 0.060 Uiso 0.476(8) 1 calc PR A 1
H8B H 0.5976 0.5301 0.2697 0.060 Uiso 0.476(8) 1 calc PR A 1
C9 C 0.5917(13) 0.3832(11) 0.2866(6) 0.084(3) Uani 0.476(8) 1 d PD A 1
H9A H 0.5985 0.3816 0.2495 0.101 Uiso 0.476(8) 1 calc PR A 1
H9B H 0.6754 0.3674 0.3071 0.101 Uiso 0.476(8) 1 calc PR A 1
C10 C 0.5143(14) 0.2952(11) 0.2926(6) 0.086(3) Uani 0.476(8) 1 d PD A 1
H10A H 0.4802 0.2720 0.2565 0.104 Uiso 0.476(8) 1 calc PR A 1
H10B H 0.4428 0.3195 0.3059 0.104 Uiso 0.476(8) 1 calc PR A 1
C11 C 0.560(9) 0.2038(18) 0.3255(12) 0.105(7) Uani 0.476(8) 1 d PD A 1
H11A H 0.6427 0.1865 0.3211 0.158 Uiso 0.476(8) 1 calc PR A 1
H11B H 0.5026 0.1506 0.3136 0.158 Uiso 0.476(8) 1 calc PR A 1
H11C H 0.5624 0.2168 0.3625 0.158 Uiso 0.476(8) 1 calc PR A 1
C8' C 0.5621(11) 0.4830(13) 0.2852(8) 0.050(3) Uani 0.524(8) 1 d PD A 2
H8'1 H 0.6221 0.5366 0.2925 0.060 Uiso 0.524(8) 1 calc PR A 2
H8'2 H 0.5448 0.4698 0.2471 0.060 Uiso 0.524(8) 1 calc PR A 2
C9' C 0.6191(12) 0.3925(11) 0.3155(6) 0.084(3) Uani 0.524(8) 1 d PD A 2
H9'1 H 0.6782 0.3673 0.2954 0.101 Uiso 0.524(8) 1 calc PR A 2
H9'2 H 0.6702 0.4172 0.3487 0.101 Uiso 0.524(8) 1 calc PR A 2
C10' C 0.5549(13) 0.3049(10) 0.3309(6) 0.086(3) Uani 0.524(8) 1 d PD A 2
H10C H 0.4666 0.3231 0.3259 0.104 Uiso 0.524(8) 1 calc PR A 2
H10D H 0.5859 0.2983 0.3692 0.104 Uiso 0.524(8) 1 calc PR A 2
C11' C 0.555(8) 0.2014(16) 0.3086(11) 0.105(7) Uani 0.524(8) 1 d PD A 2
H11D H 0.5806 0.2034 0.2751 0.158 Uiso 0.524(8) 1 calc PR A 2
H11E H 0.4711 0.1745 0.3033 0.158 Uiso 0.524(8) 1 calc PR A 2
H11F H 0.6122 0.1612 0.3334 0.158 Uiso 0.524(8) 1 calc PR A 2
C12 C 0.1015(4) 0.4951(4) 0.27093(18) 0.0415(10) Uani 1 1 d . A .
H12A H 0.0701 0.4571 0.2973 0.050 Uiso 1 1 calc R . .
H12B H 0.0941 0.4543 0.2394 0.050 Uiso 1 1 calc R . .
C13 C 0.0149(4) 0.5843(4) 0.25594(18) 0.0392(10) Uani 1 1 d . . .
C14 C 0.0208(4) 0.6418(4) 0.21104(18) 0.0398(10) Uani 1 1 d . A .
C15 C -0.0666(5) 0.7182(4) 0.19438(19) 0.0472(11) Uani 1 1 d . . .
H15 H -0.0627 0.7562 0.1647 0.057 Uiso 1 1 calc R A .
C16 C -0.1608(5) 0.7354(4) 0.2241(2) 0.0515(13) Uani 1 1 d . A .
H16 H -0.2198 0.7849 0.2133 0.062 Uiso 1 1 calc R . .
C17 C -0.1666(4) 0.6804(4) 0.2687(2) 0.0526(13) Uani 1 1 d . . .
H17 H -0.2286 0.6933 0.2878 0.063 Uiso 1 1 calc R A .
C18 C -0.0792(4) 0.6052(4) 0.2852(2) 0.0470(12) Uani 1 1 d . A .
H18 H -0.0827 0.5688 0.3155 0.056 Uiso 1 1 calc R . .
C19 C 0.1081(5) 0.6516(4) 0.13073(17) 0.0436(11) Uani 1 1 d . . .
H19A H 0.1882 0.6400 0.1207 0.052 Uiso 1 1 calc R . .
H19B H 0.0928 0.7216 0.1292 0.052 Uiso 1 1 calc R . .
C20 C 0.0045(4) 0.6012(4) 0.09096(17) 0.0389(10) Uani 1 1 d . . .
H20A H -0.0764 0.6123 0.1003 0.047 Uiso 1 1 calc R . .
H20B H 0.0005 0.6272 0.0554 0.047 Uiso 1 1 calc R . .
C21 C -0.0510(4) 0.4385(3) 0.05769(18) 0.0338(10) Uani 1 1 d . . .
C22 C -0.0232(4) 0.3367(3) 0.06041(16) 0.0336(9) Uani 1 1 d . . .
C23 C -0.1072(4) 0.2719(4) 0.02830(18) 0.0406(10) Uani 1 1 d . . .
H23 H -0.0906 0.2050 0.0306 0.049 Uiso 1 1 calc R . .
C24 C -0.2151(4) 0.3060(4) -0.0070(2) 0.0458(11) Uani 1 1 d . . .
H24 H -0.2699 0.2622 -0.0282 0.055 Uiso 1 1 calc R . .
C25 C -0.2399(4) 0.4051(4) -0.01026(19) 0.0457(11) Uani 1 1 d . . .
H25 H -0.3114 0.4277 -0.0341 0.055 Uiso 1 1 calc R . .
C26 C -0.1592(4) 0.4729(4) 0.02189(18) 0.0410(10) Uani 1 1 d . . .
H26 H -0.1773 0.5396 0.0194 0.049 Uiso 1 1 calc R . .
C27 C 0.0938(4) 0.2980(3) 0.09888(17) 0.0371(10) Uani 1 1 d . . .
H27A H 0.0972 0.3259 0.1340 0.045 Uiso 1 1 calc R . .
H27B H 0.0863 0.2275 0.1019 0.045 Uiso 1 1 calc R . .
C28 C 0.2494(4) 0.2862(3) 0.03559(17) 0.0360(10) Uani 1 1 d . . .
C29 C 0.3680(4) 0.3280(4) 0.03525(17) 0.0402(10) Uani 1 1 d . . .
C30 C 0.4301(5) 0.3090(5) -0.00710(19) 0.0532(14) Uani 1 1 d . . .
H30 H 0.5089 0.3358 -0.0072 0.064 Uiso 1 1 calc R . .
C31 C 0.3697(5) 0.2495(5) -0.0480(2) 0.0588(15) Uani 1 1 d . . .
H31 H 0.4067 0.2384 -0.0770 0.071 Uiso 1 1 calc R . .
C32 C 0.2536(5) 0.2052(4) -0.0470(2) 0.0529(13) Uani 1 1 d . . .
H32 H 0.2175 0.1630 -0.0746 0.064 Uiso 1 1 calc R . .
C33 C 0.1902(4) 0.2223(4) -0.00576(17) 0.0412(10) Uani 1 1 d . . .
H33 H 0.1128 0.1931 -0.0056 0.049 Uiso 1 1 calc R . .
C34 C 0.3061(4) 0.3804(4) 0.11081(17) 0.0390(10) Uani 1 1 d . . .
C35 C 0.5236(5) 0.4309(4) 0.1020(2) 0.0543(14) Uani 1 1 d . . .
H35A H 0.5149 0.4832 0.1266 0.065 Uiso 1 1 calc R . .
H35B H 0.5535 0.4594 0.0724 0.065 Uiso 1 1 calc R . .
C36 C 0.6219(5) 0.3549(5) 0.1311(2) 0.0603(15) Uani 1 1 d . . .
H36A H 0.5864 0.3204 0.1575 0.072 Uiso 1 1 calc R . .
H36B H 0.6376 0.3072 0.1053 0.072 Uiso 1 1 calc R . .
C37 C 0.7470(5) 0.4011(6) 0.1587(2) 0.0696(17) Uani 1 1 d . . .
H37A H 0.7839 0.4346 0.1324 0.083 Uiso 1 1 calc R . .
H37B H 0.7318 0.4493 0.1844 0.083 Uiso 1 1 calc R . .
C38 C 0.8392(6) 0.3246(7) 0.1872(3) 0.086(2) Uani 1 1 d . . .
H38A H 0.8106 0.3003 0.2177 0.129 Uiso 1 1 calc R . .
H38B H 0.9212 0.3537 0.1987 0.129 Uiso 1 1 calc R . .
H38C H 0.8441 0.2715 0.1632 0.129 Uiso 1 1 calc R . .

loop_
_atom_site_aniso_label
_atom_site_aniso_U_11
_atom_site_aniso_U_22
_atom_site_aniso_U_33
_atom_site_aniso_U_23
_atom_site_aniso_U_13
_atom_site_aniso_U_12
Ag1 0.0428(2) 0.0605(3) 0.0219(2) -0.00295(14) 0.00173(16) 0.00719(16)
Cr1 0.0460(4) 0.0515(5) 0.0296(4) 0.0054(3) -0.0011(3) 0.0046(4)
N1 0.041(2) 0.059(2) 0.028(2) -0.0014(18) 0.0006(16) 0.0017(19)
N2 0.0351(18) 0.049(2) 0.0261(18) 0.0009(16) 0.0012(14) 0.0017(17)
N3 0.0351(18) 0.046(2) 0.0218(17) 0.0000(15) 0.0044(14) 0.0077(16)
N4 0.0312(18) 0.060(2) 0.0241(19) 0.0016(17) 0.0011(14) 0.0051(17)
O1 0.0465(17) 0.066(2) 0.0226(16) 0.0019(14) 0.0070(13) 0.0161(16)
O2 0.0401(16) 0.0463(18) 0.0296(16) 0.0008(14) -0.0011(13) 0.0098(14)
O3 0.072(3) 0.133(4) 0.079(3) 0.051(3) -0.009(2) -0.025(3)
O4 0.238(8) 0.055(3) 0.071(4) -0.020(2) 0.065(5) -0.018(3)
O5 0.113(4) 0.134(5) 0.061(3) -0.013(3) 0.020(3) 0.052(4)
O6 0.076(5) 0.091(9) 0.022(6) 0.011(5) -0.020(4) 0.013(6)
C1 0.049(3) 0.049(3) 0.036(3) -0.001(2) -0.006(2) 0.004(2)
C2 0.062(3) 0.044(3) 0.020(2) 0.0004(18) 0.002(2) 0.005(2)
C3 0.072(4) 0.063(3) 0.035(3) 0.008(2) 0.013(3) 0.019(3)
C4 0.122(6) 0.077(4) 0.021(3) -0.001(3) 0.001(3) 0.030(4)
C5 0.106(6) 0.079(4) 0.031(3) -0.015(3) -0.029(3) 0.024(4)
C6 0.072(4) 0.068(4) 0.041(3) -0.010(3) -0.024(3) 0.011(3)
C7 0.050(3) 0.052(3) 0.019(2) 0.0049(19) 0.0071(18) 0.003(2)
C8 0.032(3) 0.092(5) 0.019(9) -0.016(5) -0.010(4) -0.011(4)
C9 0.059(6) 0.144(10) 0.041(7) -0.021(8) -0.005(6) 0.038(6)
C10 0.076(7) 0.114(8) 0.056(6) -0.005(7) -0.014(5) 0.025(6)
C11 0.104(7) 0.110(7) 0.073(17) -0.022(8) -0.04(2) 0.024(6)
C8' 0.032(3) 0.092(5) 0.019(9) -0.016(5) -0.010(4) -0.011(4)
C9' 0.059(6) 0.144(10) 0.041(7) -0.021(8) -0.005(6) 0.038(6)
C10' 0.076(7) 0.114(8) 0.056(6) -0.005(7) -0.014(5) 0.025(6)
C11' 0.104(7) 0.110(7) 0.073(17) -0.022(8) -0.04(2) 0.024(6)
C12 0.043(2) 0.052(3) 0.027(2) 0.002(2) 0.0001(18) -0.003(2)
C13 0.031(2) 0.053(3) 0.030(2) -0.008(2) -0.0006(18) 0.000(2)
C14 0.039(2) 0.051(3) 0.027(2) -0.011(2) 0.0016(18) 0.002(2)
C15 0.050(3) 0.054(3) 0.033(2) -0.004(2) -0.003(2) 0.009(2)
C16 0.046(3) 0.066(3) 0.037(3) -0.018(2) -0.003(2) 0.014(2)
C17 0.035(2) 0.075(4) 0.047(3) -0.023(3) 0.006(2) 0.002(2)
C18 0.040(2) 0.067(3) 0.031(2) -0.002(2) 0.0034(19) -0.004(2)
C19 0.053(3) 0.053(3) 0.024(2) 0.000(2) 0.008(2) 0.006(2)
C20 0.046(2) 0.046(3) 0.023(2) 0.0041(19) 0.0030(18) 0.007(2)
C21 0.033(2) 0.046(3) 0.023(2) 0.0008(17) 0.0084(18) 0.0007(18)
C22 0.031(2) 0.048(2) 0.023(2) 0.0053(18) 0.0084(17) 0.0048(19)
C23 0.044(2) 0.046(3) 0.034(2) 0.007(2) 0.014(2) -0.002(2)
C24 0.030(2) 0.064(3) 0.041(3) 0.005(2) 0.0025(19) -0.004(2)
C25 0.036(2) 0.068(3) 0.031(2) 0.012(2) 0.0023(19) 0.002(2)
C26 0.034(2) 0.055(3) 0.034(2) 0.011(2) 0.0081(19) 0.011(2)
C27 0.044(2) 0.043(2) 0.025(2) 0.0076(18) 0.0094(18) 0.004(2)
C28 0.033(2) 0.046(2) 0.027(2) 0.0067(19) 0.0037(17) 0.0122(19)
C29 0.037(2) 0.055(3) 0.028(2) -0.001(2) 0.0038(18) 0.009(2)
C30 0.039(2) 0.092(4) 0.031(3) 0.011(3) 0.012(2) 0.015(3)
C31 0.051(3) 0.096(4) 0.029(3) -0.002(3) 0.009(2) 0.017(3)
C32 0.053(3) 0.070(4) 0.031(3) -0.002(2) -0.001(2) 0.016(3)
C33 0.046(2) 0.052(3) 0.024(2) 0.001(2) 0.0019(19) 0.006(2)
C34 0.037(2) 0.057(3) 0.022(2) 0.0031(19) 0.0036(17) 0.018(2)
C35 0.036(3) 0.088(4) 0.035(3) -0.004(3) -0.002(2) 0.002(2)
C36 0.050(3) 0.091(4) 0.033(3) -0.002(3) -0.006(2) 0.006(3)
C37 0.051(3) 0.120(5) 0.032(3) -0.007(3) -0.003(2) -0.009(3)
C38 0.060(4) 0.128(7) 0.055(4) -0.001(4) -0.022(3) 0.020(4)

loop_
_atom_type_symbol
_atom_type_description
_atom_type_scat_dispersion_real
_atom_type_scat_dispersion_imag
_atom_type_scat_source
C C 0.0033 0.0016 'International Tables Vol C Tables 4.2.6.8 and 6.1.1.4'
H H 0.0000 0.0000 'International Tables Vol C Tables 4.2.6.8 and 6.1.1.4'
N N 0.0061 0.0033 'International Tables Vol C Tables 4.2.6.8 and 6.1.1.4'
O O 0.0106 0.0060 'International Tables Vol C Tables 4.2.6.8 and 6.1.1.4'
Cr Cr 0.3209 0.6236 'International Tables Vol C Tables 4.2.6.8 and 6.1.1.4'
Ag Ag -0.8971 1.1015 'International Tables Vol C Tables 4.2.6.8 and 6.1.1.4'

loop_
_geom_angle_atom_site_label_1
_geom_angle_atom_site_label_2
_geom_angle_atom_site_label_3
_geom_angle
_geom_angle_site_symmetry_1
_geom_angle_site_symmetry_3
C34 Ag1 C7 173.90(17) . .
O4 Cr1 O5 107.1(4) . .
O4 Cr1 O3 109.7(3) . .
O5 Cr1 O3 109.4(3) . .
O4 Cr1 O6 97.4(4) . .
O5 Cr1 O6 120.4(4) . .
O3 Cr1 O6 111.8(5) . .
O4 Cr1 O6 121.5(4) . 3_575
O5 Cr1 O6 97.0(4) . 3_575
O3 Cr1 O6 110.9(5) . 3_575
O6 Cr1 O6 28.0(5) . 3_575
C7 N1 C1 110.5(4) . .
C7 N1 C8 131.4(9) . .
C1 N1 C8 117.2(10) . .
C7 N1 C8' 118.1(8) . .
C1 N1 C8' 130.3(8) . .
C8 N1 C8' 13.3(16) . .
C7 N2 C2 110.2(4) . .
C7 N2 C12 124.8(4) . .
C2 N2 C12 124.2(4) . .
C34 N3 C28 110.7(3) . .
C34 N3 C27 123.4(3) . .
C28 N3 C27 125.9(4) . .
C34 N4 C29 110.7(4) . .
C34 N4 C35 123.7(4) . .
C29 N4 C35 125.0(4) . .
C14 O1 C19 119.0(4) . .
C21 O2 C20 116.8(3) . .
O6 O6 Cr1 82.4(13) 3_575 .
O6 O6 Cr1 69.6(11) 3_575 3_575
Cr1 O6 Cr1 152.0(5) . 3_575
C2 C1 C6 122.1(5) . .
C2 C1 N1 106.5(4) . .
C6 C1 N1 131.3(5) . .
C1 C2 C3 121.9(5) . .
C1 C2 N2 105.9(4) . .
C3 C2 N2 132.2(5) . .
C2 C3 C4 114.6(6) . .
C2 C3 H3 122.7 . .
C4 C3 H3 122.7 . .
C5 C4 C3 124.0(6) . .
C5 C4 H4 118.0 . .
C3 C4 H4 118.0 . .
C4 C5 C6 121.8(5) . .
C4 C5 H5 119.1 . .
C6 C5 H5 119.1 . .
C5 C6 C1 115.6(6) . .
C5 C6 H6 122.2 . .
C1 C6 H6 122.2 . .
N1 C7 N2 106.9(4) . .
N1 C7 Ag1 125.9(3) . .
N2 C7 Ag1 127.1(3) . .
N1 C8 C9 110.6(11) . .
N1 C8 H8A 109.5 . .
C9 C8 H8A 109.5 . .
N1 C8 H8B 109.5 . .
C9 C8 H8B 109.5 . .
H8A C8 H8B 108.1 . .
C10 C9 C8 132.0(13) . .
C10 C9 H9A 104.2 . .
C8 C9 H9A 104.2 . .
C10 C9 H9B 104.2 . .
C8 C9 H9B 104.2 . .
H9A C9 H9B 105.6 . .
C9 C10 C11 126(4) . .
C9 C10 H10A 105.7 . .
C11 C10 H10A 105.7 . .
C9 C10 H10B 105.7 . .
C11 C10 H10B 105.7 . .
H10A C10 H10B 106.2 . .
N1 C8' C9' 110.9(11) . .
N1 C8' H8'1 109.5 . .
C9' C8' H8'1 109.5 . .
N1 C8' H8'2 109.5 . .
C9' C8' H8'2 109.5 . .
H8'1 C8' H8'2 108.0 . .
C10' C9' C8' 129.2(12) . .
C10' C9' H9'1 105.0 . .
C8' C9' H9'1 105.0 . .
C10' C9' H9'2 105.0 . .
C8' C9' H9'2 105.0 . .
H9'1 C9' H9'2 105.9 . .
C9' C10' C11' 128(3) . .
C9' C10' H10C 105.4 . .
C11' C10' H10C 105.4 . .
C9' C10' H10D 105.4 . .
C11' C10' H10D 105.4 . .
H10C C10' H10D 106.0 . .
C10' C11' H11D 109.5 . .
C10' C11' H11E 109.5 . .
H11D C11' H11E 109.5 . .
C10' C11' H11F 109.5 . .
H11D C11' H11F 109.5 . .
H11E C11' H11F 109.5 . .
N2 C12 C13 116.9(4) . .
N2 C12 H12A 108.1 . .
C13 C12 H12A 108.1 . .
N2 C12 H12B 108.1 . .
C13 C12 H12B 108.1 . .
H12A C12 H12B 107.3 . .
C14 C13 C18 119.0(4) . .
C14 C13 C12 120.9(4) . .
C18 C13 C12 119.9(4) . .
O1 C14 C13 115.5(4) . .
O1 C14 C15 123.6(4) . .
C13 C14 C15 120.9(4) . .
C14 C15 C16 118.3(5) . .
C14 C15 H15 120.9 . .
C16 C15 H15 120.9 . .
C17 C16 C15 121.4(5) . .
C17 C16 H16 119.3 . .
C15 C16 H16 119.3 . .
C16 C17 C18 119.9(4) . .
C16 C17 H17 120.0 . .
C18 C17 H17 120.0 . .
C17 C18 C13 120.4(5) . .
C17 C18 H18 119.8 . .
C13 C18 H18 119.8 . .
O1 C19 C20 112.8(4) . .
O1 C19 H19A 109.0 . .
C20 C19 H19A 109.0 . .
O1 C19 H19B 109.0 . .
C20 C19 H19B 109.0 . .
H19A C19 H19B 107.8 . .
O2 C20 C19 108.1(4) . .
O2 C20 H20A 110.1 . .
C19 C20 H20A 110.1 . .
O2 C20 H20B 110.1 . .
C19 C20 H20B 110.1 . .
H20A C20 H20B 108.4 . .
O2 C21 C26 124.4(4) . .
O2 C21 C22 115.7(4) . .
C26 C21 C22 119.8(4) . .
C23 C22 C21 119.0(4) . .
C23 C22 C27 120.4(4) . .
C21 C22 C27 120.6(4) . .
C24 C23 C22 121.2(5) . .
C24 C23 H23 119.4 . .
C22 C23 H23 119.4 . .
C25 C24 C23 119.5(5) . .
C25 C24 H24 120.3 . .
C23 C24 H24 120.3 . .
C24 C25 C26 121.4(4) . .
C24 C25 H25 119.3 . .
C26 C25 H25 119.3 . .
C21 C26 C25 119.1(5) . .
C21 C26 H26 120.4 . .
C25 C26 H26 120.4 . .
N3 C27 C22 113.5(3) . .
N3 C27 H27A 108.9 . .
C22 C27 H27A 108.9 . .
N3 C27 H27B 108.9 . .
C22 C27 H27B 108.9 . .
H27A C27 H27B 107.7 . .
C29 C28 N3 106.5(4) . .
C29 C28 C33 120.8(4) . .
N3 C28 C33 132.7(4) . .
N4 C29 C28 106.1(4) . .
N4 C29 C30 132.9(4) . .
C28 C29 C30 121.0(4) . .
C31 C30 C29 117.8(5) . .
C31 C30 H30 121.1 . .
C29 C30 H30 121.1 . .
C30 C31 C32 121.4(5) . .
C30 C31 H31 119.3 . .
C32 C31 H31 119.3 . .
C33 C32 C31 122.1(5) . .
C33 C32 H32 118.9 . .
C31 C32 H32 118.9 . .
C32 C33 C28 116.8(5) . .
C32 C33 H33 121.6 . .
C28 C33 H33 121.6 . .
N3 C34 N4 106.1(4) . .
N3 C34 Ag1 127.2(3) . .
N4 C34 Ag1 126.6(3) . .
N4 C35 C36 111.1(5) . .
N4 C35 H35A 109.4 . .
C36 C35 H35A 109.4 . .
N4 C35 H35B 109.4 . .
C36 C35 H35B 109.4 . .
H35A C35 H35B 108.0 . .
C37 C36 C35 113.3(6) . .
C37 C36 H36A 108.9 . .
C35 C36 H36A 108.9 . .
C37 C36 H36B 108.9 . .
C35 C36 H36B 108.9 . .
H36A C36 H36B 107.7 . .
C38 C37 C36 111.5(6) . .
C38 C37 H37A 109.3 . .
C36 C37 H37A 109.3 . .
C38 C37 H37B 109.3 . .
C36 C37 H37B 109.3 . .
H37A C37 H37B 108.0 . .
C37 C38 H38A 109.5 . .
C37 C38 H38B 109.5 . .
H38A C38 H38B 109.5 . .
C37 C38 H38C 109.5 . .
H38A C38 H38C 109.5 . .
H38B C38 H38C 109.5 . .

loop_
_geom_bond_atom_site_label_1
_geom_bond_atom_site_label_2
_geom_bond_distance
_geom_bond_site_symmetry_2
Ag1 C34 2.109(4) .
Ag1 C7 2.119(4) .
Cr1 O4 1.578(5) .
Cr1 O5 1.588(5) .
Cr1 O3 1.621(5) .
Cr1 O6 1.768(10) .
Cr1 O6 1.869(9) 3_575
N1 C7 1.361(6) .
N1 C1 1.416(6) .
N1 C8 1.479(9) .
N1 C8' 1.485(9) .
N2 C7 1.378(6) .
N2 C2 1.420(6) .
N2 C12 1.476(6) .
N3 C34 1.370(6) .
N3 C28 1.412(5) .
N3 C27 1.492(5) .
N4 C34 1.383(5) .
N4 C29 1.408(6) .
N4 C35 1.466(6) .
O1 C14 1.390(5) .
O1 C19 1.453(5) .
O2 C21 1.376(5) .
O2 C20 1.452(6) .
O6 O6 0.886(16) 3_575
O6 Cr1 1.870(9) 3_575
C1 C2 1.409(8) .
C1 C6 1.415(7) .
C2 C3 1.411(7) .
C3 C4 1.412(9) .
C3 H3 0.9300 .
C4 C5 1.376(11) .
C4 H4 0.9300 .
C5 C6 1.406(10) .
C5 H5 0.9300 .
C6 H6 0.9300 .
C8 C9 1.517(10) .
C8 H8A 0.9700 .
C8 H8B 0.9700 .
C9 C10 1.492(10) .
C9 H9A 0.9700 .
C9 H9B 0.9700 .
C10 C11 1.527(10) .
C10 H10A 0.9700 .
C10 H10B 0.9700 .
C11 H11A 0.9600 .
C11 H11B 0.9600 .
C11 H11C 0.9600 .
C8' C9' 1.517(10) .
C8' H8'1 0.9700 .
C8' H8'2 0.9700 .
C9' C10' 1.479(9) .
C9' H9'1 0.9700 .
C9' H9'2 0.9700 .
C10' C11' 1.524(10) .
C10' H10C 0.9700 .
C10' H10D 0.9700 .
C11' H11D 0.9600 .
C11' H11E 0.9600 .
C11' H11F 0.9600 .
C12 C13 1.535(7) .
C12 H12A 0.9700 .
C12 H12B 0.9700 .
C13 C14 1.406(7) .
C13 C18 1.419(7) .
C14 C15 1.411(7) .
C15 C16 1.420(7) .
C15 H15 0.9300 .
C16 C17 1.381(8) .
C16 H16 0.9300 .
C17 C18 1.398(8) .
C17 H17 0.9300 .
C18 H18 0.9300 .
C19 C20 1.509(7) .
C19 H19A 0.9700 .
C19 H19B 0.9700 .
C20 H20A 0.9700 .
C20 H20B 0.9700 .
C21 C26 1.404(6) .
C21 C22 1.421(6) .
C22 C23 1.401(7) .
C22 C27 1.523(6) .
C23 C24 1.395(7) .
C23 H23 0.9300 .
C24 C25 1.378(8) .
C24 H24 0.9300 .
C25 C26 1.411(7) .
C25 H25 0.9300 .
C26 H26 0.9300 .
C27 H27A 0.9700 .
C27 H27B 0.9700 .
C28 C29 1.408(6) .
C28 C33 1.414(7) .
C29 C30 1.420(6) .
C30 C31 1.375(8) .
C30 H30 0.9300 .
C31 C32 1.401(8) .
C31 H31 0.9300 .
C32 C33 1.400(7) .
C32 H32 0.9300 .
C33 H33 0.9300 .
C35 C36 1.556(8) .
C35 H35A 0.9700 .
C35 H35B 0.9700 .
C36 C37 1.524(8) .
C36 H36A 0.9700 .
C36 H36B 0.9700 .
C37 C38 1.518(10) .
C37 H37A 0.9700 .
C37 H37B 0.9700 .
C38 H38A 0.9600 .
C38 H38B 0.9600 .
C38 H38C 0.9600 .

loop_
_geom_torsion_atom_site_label_1
_geom_torsion_atom_site_label_2
_geom_torsion_atom_site_label_3
_geom_torsion_atom_site_label_4
_geom_torsion
_geom_torsion_site_symmetry_1
_geom_torsion_site_symmetry_4
O4 Cr1 O6 O6 151.5(17) . 3_575
O5 Cr1 O6 O6 36.7(19) . 3_575
O3 Cr1 O6 O6 -93.8(17) . 3_575
O4 Cr1 O6 Cr1 151.5(17) . 3_575
O5 Cr1 O6 Cr1 36.7(19) . 3_575
O3 Cr1 O6 Cr1 -93.8(17) . 3_575
O6 Cr1 O6 Cr1 -0.001(3) 3_575 3_575
C7 N1 C1 C2 -1.3(6) . .
C8 N1 C1 C2 -171.8(9) . .
C8' N1 C1 C2 -169.2(10) . .
C7 N1 C1 C6 177.2(6) . .
C8 N1 C1 C6 6.8(12) . .
C8' N1 C1 C6 9.3(13) . .
C6 C1 C2 C3 -1.3(8) . .
N1 C1 C2 C3 177.4(5) . .
C6 C1 C2 N2 -178.7(5) . .
N1 C1 C2 N2 0.0(5) . .
C7 N2 C2 C1 1.3(5) . .
C12 N2 C2 C1 171.6(4) . .
C7 N2 C2 C3 -175.7(5) . .
C12 N2 C2 C3 -5.4(8) . .
C1 C2 C3 C4 0.2(8) . .
N2 C2 C3 C4 176.9(5) . .
C2 C3 C4 C5 0.4(9) . .
C3 C4 C5 C6 0.1(11) . .
C4 C5 C6 C1 -1.2(10) . .
C2 C1 C6 C5 1.7(8) . .
N1 C1 C6 C5 -176.6(6) . .
C1 N1 C7 N2 2.1(6) . .
C8 N1 C7 N2 170.8(11) . .
C8' N1 C7 N2 171.7(8) . .
C1 N1 C7 Ag1 -175.6(3) . .
C8 N1 C7 Ag1 -6.9(13) . .
C8' N1 C7 Ag1 -6.0(9) . .
C2 N2 C7 N1 -2.1(5) . .
C12 N2 C7 N1 -172.4(4) . .
C2 N2 C7 Ag1 175.5(3) . .
C12 N2 C7 Ag1 5.3(7) . .
C34 Ag1 C7 N1 43.5(19) . .
C34 Ag1 C7 N2 -133.7(16) . .
C7 N1 C8 C9 -55(2) . .
C1 N1 C8 C9 112.6(15) . .
C8' N1 C8 C9 -59(5) . .
N1 C8 C9 C10 -19(3) . .
C8 C9 C10 C11 -123(3) . .
C7 N1 C8' C9' -106.9(13) . .
C1 N1 C8' C9' 60.2(17) . .
C8 N1 C8' C9' 70(6) . .
N1 C8' C9' C10' 38(2) . .
C8' C9' C10' C11' 110(3) . .
C7 N2 C12 C13 -110.4(5) . .
C2 N2 C12 C13 80.7(6) . .
N2 C12 C13 C14 71.0(6) . .
N2 C12 C13 C18 -113.8(5) . .
C19 O1 C14 C13 161.7(4) . .
C19 O1 C14 C15 -18.1(6) . .
C18 C13 C14 O1 178.9(4) . .
C12 C13 C14 O1 -5.8(6) . .
C18 C13 C14 C15 -1.2(7) . .
C12 C13 C14 C15 174.1(4) . .
O1 C14 C15 C16 179.8(4) . .
C13 C14 C15 C16 0.0(7) . .
C14 C15 C16 C17 0.9(7) . .
C15 C16 C17 C18 -0.6(8) . .
C16 C17 C18 C13 -0.7(8) . .
C14 C13 C18 C17 1.6(7) . .
C12 C13 C18 C17 -173.7(4) . .
C14 O1 C19 C20 -69.5(5) . .
C21 O2 C20 C19 -179.1(3) . .
O1 C19 C20 O2 -61.3(5) . .
C20 O2 C21 C26 0.5(6) . .
C20 O2 C21 C22 -178.6(3) . .
O2 C21 C22 C23 177.1(3) . .
C26 C21 C22 C23 -2.1(6) . .
O2 C21 C22 C27 -1.0(6) . .
C26 C21 C22 C27 179.9(4) . .
C21 C22 C23 C24 1.6(6) . .
C27 C22 C23 C24 179.7(4) . .
C22 C23 C24 C25 -0.2(7) . .
C23 C24 C25 C26 -0.8(7) . .
O2 C21 C26 C25 -178.0(4) . .
C22 C21 C26 C25 1.1(6) . .
C24 C25 C26 C21 0.3(7) . .
C34 N3 C27 C22 115.5(5) . .
C28 N3 C27 C22 -64.0(6) . .
C23 C22 C27 N3 109.1(4) . .
C21 C22 C27 N3 -72.8(5) . .
C34 N3 C28 C29 -1.1(5) . .
C27 N3 C28 C29 178.5(4) . .
C34 N3 C28 C33 178.4(5) . .
C27 N3 C28 C33 -2.0(7) . .
C34 N4 C29 C28 -0.4(5) . .
C35 N4 C29 C28 171.0(4) . .
C34 N4 C29 C30 179.6(5) . .
C35 N4 C29 C30 -9.0(8) . .
N3 C28 C29 N4 0.9(5) . .
C33 C28 C29 N4 -178.7(4) . .
N3 C28 C29 C30 -179.1(4) . .
C33 C28 C29 C30 1.3(7) . .
N4 C29 C30 C31 -179.1(5) . .
C28 C29 C30 C31 0.9(7) . .
C29 C30 C31 C32 -2.9(8) . .
C30 C31 C32 C33 2.9(9) . .
C31 C32 C33 C28 -0.6(7) . .
C29 C28 C33 C32 -1.5(7) . .
N3 C28 C33 C32 179.1(5) . .
C28 N3 C34 N4 0.8(5) . .
C27 N3 C34 N4 -178.8(4) . .
C28 N3 C34 Ag1 -174.6(3) . .
C27 N3 C34 Ag1 5.8(6) . .
C29 N4 C34 N3 -0.2(5) . .
C35 N4 C34 N3 -171.8(4) . .
C29 N4 C34 Ag1 175.2(3) . .
C35 N4 C34 Ag1 3.6(6) . .
C7 Ag1 C34 N3 107.5(17) . .
C7 Ag1 C34 N4 -67.0(19) . .
C34 N4 C35 C36 91.6(6) . .
C29 N4 C35 C36 -78.8(6) . .
N4 C35 C36 C37 -172.8(4) . .
C35 C36 C37 C38 179.2(5) . .
